data_7004739
loop_
_publ_author_name
'Wiecko, Michal'
'Eidamshaus, Christian'
'K\"oppe, Ralf'
'Roesky, Peter W.'

_publ_section_title
;
 An unusual barium olefin complex
;
_journal_issue 36
_journal_name_full 'Dalton Transactions'
_journal_page_first 4837
_journal_page_last 4839
_journal_paper_doi 10.1039/b811436f
_journal_year 2008
_chemical_formula_moiety 'C30 H44 Ba'
_chemical_formula_sum 'C30 H44 Ba'
_chemical_formula_weight 541.99
_chemical_name_systematic
;
?
;
_space_group_IT_number 14
_symmetry_cell_setting monoclinic
_symmetry_Int_Tables_number 14
_symmetry_space_group_name_Hall '-P 2ybc'
_symmetry_space_group_name_H-M 'P 1 21/c 1'
_atom_sites_solution_hydrogens geom
_atom_sites_solution_primary direct
_atom_sites_solution_secondary difmap
_audit_creation_date 07-12-12
_audit_creation_method 'STOE X-RED'
_cell_angle_alpha 90.00
_cell_angle_beta 116.408(10)
_cell_angle_gamma 90.00
_cell_formula_units_Z 4
_cell_length_a 8.4363(11)
_cell_length_b 31.183(5)
_cell_length_c 11.5308(17)
_cell_measurement_reflns_used 12667
_cell_measurement_temperature 200(2)
_cell_measurement_theta_max 27.19
_cell_measurement_theta_min 2.61
_cell_volume 2716.9(7)
_computing_cell_refinement 'STOE X-AREA, PLATON (A.L.Spek, 2005)'
_computing_data_collection 'STOE X-AREA'
_computing_data_reduction 'STOE X-RED, PLATON (A.L.Spek, 2005)'
_computing_molecular_graphics 'Diamond 2.1e'
_computing_publication_material 'X-STEP32, Microsoft Word'
_computing_structure_refinement 'SHELXL-97 (Sheldrick, 1997)'
_computing_structure_solution 'SHELXS-97 (Sheldrick, 1997)'
_diffrn_ambient_temperature 200(2)
_diffrn_measured_fraction_theta_full 0.997
_diffrn_measured_fraction_theta_max 0.997
_diffrn_measurement_device_type 'STOE IPDS 2T'
_diffrn_measurement_method 'area detector'
_diffrn_radiation_monochromator graphite
_diffrn_radiation_source 'fine-focus sealed tube'
_diffrn_radiation_type MoK\a
_diffrn_radiation_wavelength 0.71073
_diffrn_reflns_av_R_equivalents 0.0317
_diffrn_reflns_av_sigmaI/netI 0.0308
_diffrn_reflns_limit_h_max 10
_diffrn_reflns_limit_h_min -10
_diffrn_reflns_limit_k_max 37
_diffrn_reflns_limit_k_min -37
_diffrn_reflns_limit_l_max 13
_diffrn_reflns_limit_l_min -13
_diffrn_reflns_number 13330
_diffrn_reflns_theta_full 25.03
_diffrn_reflns_theta_max 25.03
_diffrn_reflns_theta_min 2.61
_exptl_absorpt_coefficient_mu 1.476
_exptl_absorpt_correction_T_max 0.8467
_exptl_absorpt_correction_T_min 0.7175
_exptl_absorpt_correction_type integration
_exptl_absorpt_process_details 'STOE X-RED & X-SHAPE'
_exptl_crystal_colour yellow
_exptl_crystal_density_diffrn 1.325
_exptl_crystal_density_method 'not measured'
_exptl_crystal_description rod
_exptl_crystal_F_000 1120
_exptl_crystal_size_max 0.348
_exptl_crystal_size_mid 0.232
_exptl_crystal_size_min 0.125
_refine_diff_density_max 0.532
_refine_diff_density_min -0.577
_refine_diff_density_rms 0.062
_refine_ls_extinction_method none
_refine_ls_goodness_of_fit_ref 1.020
_refine_ls_hydrogen_treatment constr
_refine_ls_matrix_type full
_refine_ls_number_parameters 294
_refine_ls_number_reflns 4777
_refine_ls_number_restraints 0
_refine_ls_restrained_S_all 1.020
_refine_ls_R_factor_all 0.0450
_refine_ls_R_factor_gt 0.0327
_refine_ls_shift/su_max 0.001
_refine_ls_shift/su_mean 0.000
_refine_ls_structure_factor_coef Fsqd
_refine_ls_weighting_details 'calc w=1/[\s^2^(Fo^2^)+(0.0469P)^2^+0.9779P] where P=(Fo^2^+2Fc^2^)/3'
_refine_ls_weighting_scheme calc
_refine_ls_wR_factor_gt 0.0798
_refine_ls_wR_factor_ref 0.0840
_reflns_number_gt 3814
_reflns_number_total 4777
_reflns_threshold_expression >2sigma(I)
_cod_data_source_file b811436f.txt
_cod_data_source_block e:\strukturen_fertig\mw49-baolefin-1\mw49
_cod_original_sg_symbol_H-M 'P 21/c'
_cod_database_code 7004739

loop_
_symmetry_equiv_pos_as_xyz
'x, y, z'
'-x, y+1/2, -z+1/2'
'-x, -y, -z'
'x, -y-1/2, z-1/2'

loop_
_atom_site_label
_atom_site_type_symbol
_atom_site_fract_x
_atom_site_fract_y
_atom_site_fract_z
_atom_site_U_iso_or_equiv
_atom_site_adp_type
_atom_site_occupancy
_atom_site_symmetry_multiplicity
_atom_site_calc_flag
_atom_site_refinement_flags
_atom_site_disorder_assembly
_atom_site_disorder_group
Ba1 Ba -0.10760(3) -0.142249(6) 0.61891(2) 0.05847(10) Uani 1 1 d . . .
C1 C -0.1984(5) -0.12843(10) 0.3185(3) 0.0472(8) Uani 1 1 d . . .
C2 C -0.3593(5) -0.13920(11) 0.3092(3) 0.0515(8) Uani 1 1 d . . .
C3 C -0.4728(5) -0.10132(12) 0.2756(3) 0.0545(9) Uani 1 1 d . . .
C4 C -0.3854(5) -0.06771(11) 0.2609(4) 0.0544(8) Uani 1 1 d . . .
C5 C -0.2006(4) -0.08134(10) 0.2872(3) 0.0439(7) Uani 1 1 d . . .
C6 C -0.0539(5) -0.05450(11) 0.3937(3) 0.0517(8) Uani 1 1 d . . .
H6A H 0.0559 -0.0588 0.3841 0.062 Uiso 1 1 calc R . .
H6B H -0.0870 -0.0239 0.3743 0.062 Uiso 1 1 calc R . .
C7 C -0.0083(4) -0.06171(9) 0.5350(3) 0.0441(7) Uani 1 1 d . . .
C8 C 0.1535(5) -0.07666(11) 0.6297(4) 0.0566(9) Uani 1 1 d . . .
C9 C 0.1571(7) -0.07365(13) 0.7497(4) 0.0753(13) Uani 1 1 d . . .
C10 C -0.0027(8) -0.05608(13) 0.7344(4) 0.0758(14) Uani 1 1 d . . .
C11 C -0.1090(5) -0.04823(11) 0.6004(4) 0.0556(9) Uani 1 1 d . . .
C12 C -0.0445(6) -0.15677(13) 0.3460(5) 0.0767(13) Uani 1 1 d . . .
H12A H -0.0723 -0.1860 0.3624 0.115 Uiso 1 1 calc R . .
H12B H 0.0586 -0.1461 0.4224 0.115 Uiso 1 1 calc R . .
H12C H -0.0182 -0.1569 0.2713 0.115 Uiso 1 1 calc R . .
C13 C -0.4203(7) -0.18331(14) 0.3230(4) 0.0828(14) Uani 1 1 d . . .
H13A H -0.3218 -0.2035 0.3474 0.124 Uiso 1 1 calc R . .
H13B H -0.5175 -0.1922 0.2404 0.124 Uiso 1 1 calc R . .
H13C H -0.4616 -0.1830 0.3902 0.124 Uiso 1 1 calc R . .
C14 C -0.6620(6) -0.10200(19) 0.2565(5) 0.0888(15) Uani 1 1 d . . .
H14A H -0.7082 -0.0726 0.2441 0.133 Uiso 1 1 calc R . .
H14B H -0.6663 -0.1145 0.3330 0.133 Uiso 1 1 calc R . .
H14C H -0.7343 -0.1193 0.1801 0.133 Uiso 1 1 calc R . .
C15 C -0.4552(6) -0.02430(13) 0.2111(4) 0.0774(13) Uani 1 1 d . . .
H15A H -0.4808 -0.0223 0.1196 0.116 Uiso 1 1 calc R . .
H15B H -0.3667 -0.0027 0.2608 0.116 Uiso 1 1 calc R . .
H15C H -0.5639 -0.0193 0.2199 0.116 Uiso 1 1 calc R . .
C16 C -0.1816(6) -0.07609(14) 0.1606(4) 0.0643(10) Uani 1 1 d . . .
H16A H -0.2765 -0.0919 0.0907 0.096 Uiso 1 1 calc R . .
H16B H -0.0666 -0.0874 0.1732 0.096 Uiso 1 1 calc R . .
H16C H -0.1895 -0.0456 0.1377 0.096 Uiso 1 1 calc R . .
C17 C 0.3103(6) -0.08980(13) 0.6047(5) 0.0815(14) Uani 1 1 d . . .
H17A H 0.4199 -0.0784 0.6736 0.122 Uiso 1 1 calc R . .
H17B H 0.2940 -0.0783 0.5211 0.122 Uiso 1 1 calc R . .
H17C H 0.3173 -0.1212 0.6035 0.122 Uiso 1 1 calc R . .
C18 C 0.3194(9) -0.08275(19) 0.8793(5) 0.134(3) Uani 1 1 d . . .
H18A H 0.3669 -0.1112 0.8763 0.201 Uiso 1 1 calc R . .
H18B H 0.2843 -0.0819 0.9497 0.201 Uiso 1 1 calc R . .
H18C H 0.4103 -0.0610 0.8945 0.201 Uiso 1 1 calc R . .
C19 C -0.0513(11) -0.04302(18) 0.8422(6) 0.124(3) Uani 1 1 d . . .
H19A H 0.0351 -0.0551 0.9246 0.187 Uiso 1 1 calc R . .
H19B H -0.1696 -0.0539 0.8225 0.187 Uiso 1 1 calc R . .
H19C H -0.0506 -0.0117 0.8487 0.187 Uiso 1 1 calc R . .
C20 C -0.2840(6) -0.02658(14) 0.5476(5) 0.0760(13) Uani 1 1 d . . .
H20A H -0.3780 -0.0482 0.5193 0.114 Uiso 1 1 calc R . .
H20B H -0.2985 -0.0087 0.4737 0.114 Uiso 1 1 calc R . .
H20C H -0.2908 -0.0086 0.6149 0.114 Uiso 1 1 calc R . .
C21 C -0.1252(8) -0.18388(12) 0.8382(4) 0.0747(14) Uani 1 1 d . . .
C22 C 0.0335(6) -0.19865(13) 0.8441(4) 0.0675(11) Uani 1 1 d . . .
C23 C -0.0050(5) -0.22763(11) 0.7453(4) 0.0598(10) Uani 1 1 d . . .
C24 C -0.1885(5) -0.23170(10) 0.6751(3) 0.0482(8) Uani 1 1 d . . .
C25 C -0.2644(5) -0.20423(11) 0.7327(5) 0.0640(11) Uani 1 1 d . . .
C26 C -0.1446(13) -0.15134(15) 0.9280(7) 0.145(3) Uani 1 1 d . . .
H26A H -0.2611 -0.1377 0.8847 0.217 Uiso 1 1 calc R . .
H26B H -0.0521 -0.1295 0.9506 0.217 Uiso 1 1 calc R . .
H26C H -0.1333 -0.1657 1.0069 0.217 Uiso 1 1 calc R . .
C27 C 0.2170(9) -0.1880(2) 0.9473(6) 0.151(3) Uani 1 1 d . . .
H27A H 0.2761 -0.2144 0.9919 0.227 Uiso 1 1 calc R . .
H27B H 0.2084 -0.1681 1.0099 0.227 Uiso 1 1 calc R . .
H27C H 0.2856 -0.1748 0.9070 0.227 Uiso 1 1 calc R . .
C28 C 0.1294(8) -0.25213(16) 0.7167(8) 0.120(3) Uani 1 1 d . . .
H28A H 0.2314 -0.2337 0.7339 0.180 Uiso 1 1 calc R . .
H28B H 0.0748 -0.2609 0.6256 0.180 Uiso 1 1 calc R . .
H28C H 0.1685 -0.2776 0.7721 0.180 Uiso 1 1 calc R . .
C29 C -0.2860(8) -0.26298(13) 0.5673(4) 0.0856(14) Uani 1 1 d . . .
H29A H -0.2211 -0.2668 0.5155 0.128 Uiso 1 1 calc R . .
H29B H -0.4047 -0.2519 0.5121 0.128 Uiso 1 1 calc R . .
H29C H -0.2956 -0.2906 0.6040 0.128 Uiso 1 1 calc R . .
C30 C -0.4600(7) -0.19959(16) 0.6918(9) 0.132(3) Uani 1 1 d . . .
H30A H -0.5064 -0.2265 0.7083 0.198 Uiso 1 1 calc R . .
H30B H -0.5211 -0.1929 0.5992 0.198 Uiso 1 1 calc R . .
H30C H -0.4796 -0.1764 0.7413 0.198 Uiso 1 1 calc R . .

loop_
_atom_site_aniso_label
_atom_site_aniso_U_11
_atom_site_aniso_U_22
_atom_site_aniso_U_33
_atom_site_aniso_U_23
_atom_site_aniso_U_13
_atom_site_aniso_U_12
Ba1 0.07950(18) 0.03953(13) 0.04225(13) 0.00050(9) 0.01433(10) -0.02119(10)
C1 0.050(2) 0.0414(16) 0.0437(18) -0.0122(14) 0.0152(15) -0.0034(14)
C2 0.060(2) 0.0477(18) 0.0396(17) -0.0083(14) 0.0161(16) -0.0193(17)
C3 0.045(2) 0.069(2) 0.052(2) -0.0150(17) 0.0244(18) -0.0093(18)
C4 0.053(2) 0.0508(19) 0.061(2) -0.0053(16) 0.0269(18) 0.0046(17)
C5 0.0462(19) 0.0419(17) 0.0430(17) -0.0071(13) 0.0193(15) -0.0072(14)
C6 0.054(2) 0.0503(19) 0.0480(19) -0.0051(15) 0.0198(17) -0.0144(16)
C7 0.052(2) 0.0318(15) 0.0426(17) -0.0051(12) 0.0153(15) -0.0123(13)
C8 0.050(2) 0.0375(17) 0.063(2) -0.0003(16) 0.0069(17) -0.0106(15)
C9 0.098(3) 0.052(2) 0.046(2) 0.0033(17) 0.005(2) -0.031(2)
C10 0.132(4) 0.052(2) 0.057(2) -0.0223(18) 0.054(3) -0.043(3)
C11 0.061(2) 0.0353(17) 0.072(3) -0.0088(16) 0.032(2) -0.0129(16)
C12 0.069(3) 0.054(2) 0.083(3) -0.022(2) 0.011(2) 0.007(2)
C13 0.096(3) 0.068(3) 0.063(3) -0.008(2) 0.016(2) -0.045(3)
C14 0.056(3) 0.132(4) 0.084(3) -0.031(3) 0.037(2) -0.018(3)
C15 0.072(3) 0.058(2) 0.070(3) -0.005(2) 0.003(2) 0.011(2)
C16 0.069(3) 0.081(3) 0.050(2) -0.0090(19) 0.0321(19) -0.017(2)
C17 0.057(3) 0.056(2) 0.104(4) -0.005(2) 0.011(2) 0.004(2)
C18 0.151(6) 0.095(4) 0.070(3) 0.023(3) -0.029(3) -0.059(4)
C19 0.230(8) 0.086(4) 0.091(4) -0.041(3) 0.103(5) -0.071(4)
C20 0.084(3) 0.064(3) 0.096(3) -0.022(2) 0.054(3) -0.012(2)
C21 0.141(4) 0.0421(19) 0.073(3) -0.0063(18) 0.076(3) -0.015(2)
C22 0.078(3) 0.056(2) 0.057(2) 0.0137(18) 0.020(2) -0.014(2)
C23 0.057(2) 0.0397(18) 0.088(3) 0.0140(18) 0.038(2) 0.0041(16)
C24 0.057(2) 0.0333(15) 0.058(2) 0.0020(14) 0.0288(18) -0.0035(14)
C25 0.064(3) 0.0381(18) 0.111(3) 0.012(2) 0.058(3) 0.0059(17)
C26 0.317(11) 0.052(3) 0.162(6) -0.019(3) 0.193(7) -0.027(4)
C27 0.151(6) 0.103(5) 0.104(5) 0.045(4) -0.029(4) -0.058(4)
C28 0.093(4) 0.068(3) 0.245(8) 0.026(4) 0.117(5) 0.015(3)
C29 0.129(4) 0.046(2) 0.070(3) -0.0044(19) 0.034(3) -0.025(2)
C30 0.088(4) 0.063(3) 0.277(9) 0.046(4) 0.110(5) 0.027(3)

loop_
_atom_type_symbol
_atom_type_description
_atom_type_scat_dispersion_real
_atom_type_scat_dispersion_imag
_atom_type_scat_source
C C 0.0033 0.0016 'International Tables Vol C Tables 4.2.6.8 and 6.1.1.4'
H H 0.0000 0.0000 'International Tables Vol C Tables 4.2.6.8 and 6.1.1.4'
Ba Ba -0.3244 2.2819 'International Tables Vol C Tables 4.2.6.8 and 6.1.1.4'

loop_
_geom_angle_atom_site_label_1
_geom_angle_atom_site_label_2
_geom_angle_atom_site_label_3
_geom_angle
_geom_angle_site_symmetry_1
_geom_angle_site_symmetry_3
_geom_angle_publ_flag
C21 Ba1 C22 27.60(13) . . ?
C21 Ba1 C11 120.59(10) . . ?
C22 Ba1 C11 130.77(12) . . ?
C21 Ba1 C7 143.11(10) . . ?
C22 Ba1 C7 138.09(11) . . ?
C11 Ba1 C7 28.09(9) . . ?
C21 Ba1 C10 97.77(11) . . ?
C22 Ba1 C10 103.03(13) . . ?
C11 Ba1 C10 27.89(12) . . ?
C7 Ba1 C10 45.60(10) . . ?
C21 Ba1 C25 27.83(13) . . ?
C22 Ba1 C25 45.32(12) . . ?
C11 Ba1 C25 134.09(10) . . ?
C7 Ba1 C25 162.17(10) . . ?
C10 Ba1 C25 119.85(11) . . ?
C21 Ba1 C8 126.59(13) . . ?
C22 Ba1 C8 112.15(11) . . ?
C11 Ba1 C8 45.13(10) . . ?
C7 Ba1 C8 27.30(9) . . ?
C10 Ba1 C8 44.47(12) . . ?
C25 Ba1 C8 154.39(12) . . ?
C21 Ba1 C23 44.72(11) . . ?
C22 Ba1 C23 26.98(12) . . ?
C11 Ba1 C23 156.88(12) . . ?
C7 Ba1 C23 149.50(10) . . ?
C10 Ba1 C23 129.05(13) . . ?
C25 Ba1 C23 44.58(10) . . ?
C8 Ba1 C23 123.21(10) . . ?
C21 Ba1 C9 101.41(12) . . ?
C22 Ba1 C9 93.75(11) . . ?
C11 Ba1 C9 45.34(12) . . ?
C7 Ba1 C9 45.06(10) . . ?
C10 Ba1 C9 27.17(14) . . ?
C25 Ba1 C9 128.92(13) . . ?
C8 Ba1 C9 26.73(12) . . ?
C23 Ba1 C9 113.98(12) . . ?
C21 Ba1 C24 45.08(10) . . ?
C22 Ba1 C24 44.85(11) . . ?
C11 Ba1 C24 161.08(10) . . ?
C7 Ba1 C24 170.50(9) . . ?
C10 Ba1 C24 142.84(10) . . ?
C25 Ba1 C24 27.13(9) . . ?
C8 Ba1 C24 149.86(10) . . ?
C23 Ba1 C24 27.01(10) . . ?
C9 Ba1 C24 138.46(11) . . ?
C21 Ba1 C1 156.15(11) . . ?
C22 Ba1 C1 147.62(11) . . ?
C11 Ba1 C1 78.32(9) . . ?
C7 Ba1 C1 59.97(8) . . ?
C10 Ba1 C1 104.06(10) . . ?
C25 Ba1 C1 128.60(11) . . ?
C8 Ba1 C1 76.72(10) . . ?
C23 Ba1 C1 121.61(10) . . ?
C9 Ba1 C1 102.39(10) . . ?
C24 Ba1 C1 112.75(9) . . ?
C21 Ba1 C2 135.19(12) . . ?
C22 Ba1 C2 143.70(10) . . ?
C11 Ba1 C2 84.92(10) . . ?
C7 Ba1 C2 75.86(8) . . ?
C10 Ba1 C2 112.81(11) . . ?
C25 Ba1 C2 107.73(11) . . ?
C8 Ba1 C2 97.82(9) . . ?
C23 Ba1 C2 118.11(10) . . ?
C9 Ba1 C2 120.89(9) . . ?
C24 Ba1 C2 99.45(9) . . ?
C1 Ba1 C2 24.17(9) . . ?
C2 C1 C12 128.3(3) . . ?
C2 C1 C5 108.4(3) . . ?
C12 C1 C5 123.1(3) . . ?
C2 C1 Ba1 78.7(2) . . ?
C12 C1 Ba1 85.6(2) . . ?
C5 C1 Ba1 110.99(19) . . ?
C1 C2 C3 109.7(3) . . ?
C1 C2 C13 126.7(4) . . ?
C3 C2 C13 123.6(4) . . ?
C1 C2 Ba1 77.1(2) . . ?
C3 C2 Ba1 110.3(2) . . ?
C13 C2 Ba1 86.8(2) . . ?
C4 C3 C2 109.5(3) . . ?
C4 C3 C14 126.9(4) . . ?
C2 C3 C14 123.6(4) . . ?
C3 C4 C15 128.2(4) . . ?
C3 C4 C5 109.4(3) . . ?
C15 C4 C5 122.0(3) . . ?
C4 C5 C1 102.9(3) . . ?
C4 C5 C6 113.4(3) . . ?
C1 C5 C6 114.6(3) . . ?
C4 C5 C16 108.2(3) . . ?
C1 C5 C16 109.5(3) . . ?
C6 C5 C16 108.0(3) . . ?
C7 C6 C5 120.3(3) . . ?
C7 C6 H6A 107.2 . . ?
C5 C6 H6A 107.2 . . ?
C7 C6 H6B 107.2 . . ?
C5 C6 H6B 107.2 . . ?
H6A C6 H6B 106.9 . . ?
C8 C7 C11 106.8(3) . . ?
C8 C7 C6 125.7(3) . . ?
C11 C7 C6 126.8(3) . . ?
C8 C7 Ba1 77.30(19) . . ?
C11 C7 Ba1 75.77(18) . . ?
C6 C7 Ba1 120.45(19) . . ?
C9 C8 C7 109.9(4) . . ?
C9 C8 C17 125.0(4) . . ?
C7 C8 C17 124.7(4) . . ?
C9 C8 Ba1 76.9(2) . . ?
C7 C8 Ba1 75.39(19) . . ?
C17 C8 Ba1 119.7(2) . . ?
C8 C9 C10 108.2(4) . . ?
C8 C9 C18 125.3(5) . . ?
C10 C9 C18 126.1(5) . . ?
C8 C9 Ba1 76.4(2) . . ?
C10 C9 Ba1 75.6(2) . . ?
C18 C9 Ba1 120.2(3) . . ?
C9 C10 C11 108.2(3) . . ?
C9 C10 C19 126.7(5) . . ?
C11 C10 C19 124.8(5) . . ?
C9 C10 Ba1 77.2(2) . . ?
C11 C10 Ba1 75.47(19) . . ?
C19 C10 Ba1 118.3(3) . . ?
C10 C11 C7 106.7(4) . . ?
C10 C11 C20 123.8(4) . . ?
C7 C11 C20 129.3(4) . . ?
C10 C11 Ba1 76.6(2) . . ?
C7 C11 Ba1 76.14(18) . . ?
C20 C11 Ba1 117.0(2) . . ?
C1 C12 H12A 109.5 . . ?
C1 C12 H12B 109.5 . . ?
H12A C12 H12B 109.5 . . ?
C1 C12 H12C 109.5 . . ?
H12A C12 H12C 109.5 . . ?
H12B C12 H12C 109.5 . . ?
C2 C13 H13A 109.5 . . ?
C2 C13 H13B 109.5 . . ?
H13A C13 H13B 109.5 . . ?
C2 C13 H13C 109.5 . . ?
H13A C13 H13C 109.5 . . ?
H13B C13 H13C 109.5 . . ?
C3 C14 H14A 109.5 . . ?
C3 C14 H14B 109.5 . . ?
H14A C14 H14B 109.5 . . ?
C3 C14 H14C 109.5 . . ?
H14A C14 H14C 109.5 . . ?
H14B C14 H14C 109.5 . . ?
C4 C15 H15A 109.5 . . ?
C4 C15 H15B 109.5 . . ?
H15A C15 H15B 109.5 . . ?
C4 C15 H15C 109.5 . . ?
H15A C15 H15C 109.5 . . ?
H15B C15 H15C 109.5 . . ?
C5 C16 H16A 109.5 . . ?
C5 C16 H16B 109.5 . . ?
H16A C16 H16B 109.5 . . ?
C5 C16 H16C 109.5 . . ?
H16A C16 H16C 109.5 . . ?
H16B C16 H16C 109.5 . . ?
C8 C17 H17A 109.5 . . ?
C8 C17 H17B 109.5 . . ?
H17A C17 H17B 109.5 . . ?
C8 C17 H17C 109.5 . . ?
H17A C17 H17C 109.5 . . ?
H17B C17 H17C 109.5 . . ?
C9 C18 H18A 109.5 . . ?
C9 C18 H18B 109.5 . . ?
H18A C18 H18B 109.5 . . ?
C9 C18 H18C 109.5 . . ?
H18A C18 H18C 109.5 . . ?
H18B C18 H18C 109.5 . . ?
C10 C19 H19A 109.5 . . ?
C10 C19 H19B 109.5 . . ?
H19A C19 H19B 109.5 . . ?
C10 C19 H19C 109.5 . . ?
H19A C19 H19C 109.5 . . ?
H19B C19 H19C 109.5 . . ?
C11 C20 H20A 109.5 . . ?
C11 C20 H20B 109.5 . . ?
H20A C20 H20B 109.5 . . ?
C11 C20 H20C 109.5 . . ?
H20A C20 H20C 109.5 . . ?
H20B C20 H20C 109.5 . . ?
C22 C21 C25 107.9(3) . . ?
C22 C21 C26 125.8(6) . . ?
C25 C21 C26 126.2(6) . . ?
C22 C21 Ba1 76.7(2) . . ?
C25 C21 Ba1 78.2(2) . . ?
C26 C21 Ba1 111.1(3) . . ?
C23 C22 C21 108.1(4) . . ?
C23 C22 C27 125.3(5) . . ?
C21 C22 C27 126.4(5) . . ?
C23 C22 Ba1 78.8(2) . . ?
C21 C22 Ba1 75.7(2) . . ?
C27 C22 Ba1 116.0(3) . . ?
C22 C23 C24 109.4(4) . . ?
C22 C23 C28 125.9(5) . . ?
C24 C23 C28 124.7(4) . . ?
C22 C23 Ba1 74.2(2) . . ?
C24 C23 Ba1 77.96(19) . . ?
C28 C23 Ba1 115.2(3) . . ?
C23 C24 C25 107.0(3) . . ?
C23 C24 C29 126.5(4) . . ?
C25 C24 C29 126.2(4) . . ?
C23 C24 Ba1 75.03(18) . . ?
C25 C24 Ba1 74.37(18) . . ?
C29 C24 Ba1 121.0(2) . . ?
C24 C25 C21 107.6(3) . . ?
C24 C25 C30 125.3(5) . . ?
C21 C25 C30 127.0(5) . . ?
C24 C25 Ba1 78.49(19) . . ?
C21 C25 Ba1 74.0(2) . . ?
C30 C25 Ba1 116.2(3) . . ?
C21 C26 H26A 109.5 . . ?
C21 C26 H26B 109.5 . . ?
H26A C26 H26B 109.5 . . ?
C21 C26 H26C 109.5 . . ?
H26A C26 H26C 109.5 . . ?
H26B C26 H26C 109.5 . . ?
C22 C27 H27A 109.5 . . ?
C22 C27 H27B 109.5 . . ?
H27A C27 H27B 109.5 . . ?
C22 C27 H27C 109.5 . . ?
H27A C27 H27C 109.5 . . ?
H27B C27 H27C 109.5 . . ?
C23 C28 H28A 109.5 . . ?
C23 C28 H28B 109.5 . . ?
H28A C28 H28B 109.5 . . ?
C23 C28 H28C 109.5 . . ?
H28A C28 H28C 109.5 . . ?
H28B C28 H28C 109.5 . . ?
C24 C29 H29A 109.5 . . ?
C24 C29 H29B 109.5 . . ?
H29A C29 H29B 109.5 . . ?
C24 C29 H29C 109.5 . . ?
H29A C29 H29C 109.5 . . ?
H29B C29 H29C 109.5 . . ?
C25 C30 H30A 109.5 . . ?
C25 C30 H30B 109.5 . . ?
H30A C30 H30B 109.5 . . ?
C25 C30 H30C 109.5 . . ?
H30A C30 H30C 109.5 . . ?
H30B C30 H30C 109.5 . . ?

loop_
_geom_bond_atom_site_label_1
_geom_bond_atom_site_label_2
_geom_bond_distance
_geom_bond_site_symmetry_2
_geom_bond_publ_flag
Ba1 C21 2.904(4) . ?
Ba1 C22 2.916(4) . ?
Ba1 C11 2.939(3) . ?
Ba1 C7 2.944(3) . ?
Ba1 C10 2.954(4) . ?
Ba1 C25 2.958(3) . ?
Ba1 C8 2.968(3) . ?
Ba1 C23 2.973(3) . ?
Ba1 C9 2.973(4) . ?
Ba1 C24 3.010(3) . ?
Ba1 C1 3.226(3) . ?
Ba1 C2 3.245(3) . ?
C1 C2 1.355(5) . ?
C1 C12 1.484(5) . ?
C1 C5 1.510(4) . ?
C2 C3 1.460(5) . ?
C2 C13 1.502(5) . ?
C3 C4 1.336(5) . ?
C3 C14 1.511(5) . ?
C4 C15 1.486(5) . ?
C4 C5 1.510(5) . ?
C5 C6 1.545(4) . ?
C5 C16 1.547(5) . ?
C6 C7 1.515(5) . ?
C6 H6A 0.9900 . ?
C6 H6B 0.9900 . ?
C7 C8 1.395(5) . ?
C7 C11 1.428(5) . ?
C8 C9 1.374(6) . ?
C8 C17 1.529(6) . ?
C9 C10 1.392(7) . ?
C9 C18 1.539(6) . ?
C10 C11 1.420(6) . ?
C10 C19 1.528(6) . ?
C11 C20 1.485(6) . ?
C12 H12A 0.9800 . ?
C12 H12B 0.9800 . ?
C12 H12C 0.9800 . ?
C13 H13A 0.9800 . ?
C13 H13B 0.9800 . ?
C13 H13C 0.9800 . ?
C14 H14A 0.9800 . ?
C14 H14B 0.9800 . ?
C14 H14C 0.9800 . ?
C15 H15A 0.9800 . ?
C15 H15B 0.9800 . ?
C15 H15C 0.9800 . ?
C16 H16A 0.9800 . ?
C16 H16B 0.9800 . ?
C16 H16C 0.9800 . ?
C17 H17A 0.9800 . ?
C17 H17B 0.9800 . ?
C17 H17C 0.9800 . ?
C18 H18A 0.9800 . ?
C18 H18B 0.9800 . ?
C18 H18C 0.9800 . ?
C19 H19A 0.9800 . ?
C19 H19B 0.9800 . ?
C19 H19C 0.9800 . ?
C20 H20A 0.9800 . ?
C20 H20B 0.9800 . ?
C20 H20C 0.9800 . ?
C21 C22 1.388(7) . ?
C21 C25 1.411(7) . ?
C21 C26 1.510(6) . ?
C22 C23 1.375(6) . ?
C22 C27 1.512(7) . ?
C23 C24 1.398(5) . ?
C23 C28 1.520(6) . ?
C24 C25 1.401(5) . ?
C24 C29 1.505(5) . ?
C25 C30 1.508(6) . ?
C26 H26A 0.9800 . ?
C26 H26B 0.9800 . ?
C26 H26C 0.9800 . ?
C27 H27A 0.9800 . ?
C27 H27B 0.9800 . ?
C27 H27C 0.9800 . ?
C28 H28A 0.9800 . ?
C28 H28B 0.9800 . ?
C28 H28C 0.9800 . ?
C29 H29A 0.9800 . ?
C29 H29B 0.9800 . ?
C29 H29C 0.9800 . ?
C30 H30A 0.9800 . ?
C30 H30B 0.9800 . ?
C30 H30C 0.9800 . ?
